data_1504737
loop_
_publ_author_name
'Khan, Faiz Ahmed'
'Sudheer, Ch'

_publ_section_title
;
 A chiral pool approach to the synthesis of optically active tetrahalo
 norbornyl building blocks.
;
_journal_issue 14
_journal_name_full 'Organic letters'
_journal_page_first 3029
_journal_page_last 3032
_journal_paper_doi 10.1021/ol800990m
_journal_volume 10
_journal_year 2008
_chemical_absolute_configuration rmad
_chemical_formula_moiety 'C10 H9.60 Cl4 O4'
_chemical_formula_sum 'C10 H9.6 Cl4 O4'
_chemical_formula_weight 335.58
_space_group_IT_number 5
_symmetry_cell_setting monoclinic
_symmetry_space_group_name_Hall 'C 2y'
_symmetry_space_group_name_H-M 'C 1 2 1'
_atom_sites_solution_hydrogens geom
_atom_sites_solution_primary direct
_atom_sites_solution_secondary difmap
_audit_creation_method SHELXL-97
_cell_angle_alpha 90.00
_cell_angle_beta 94.309(3)
_cell_angle_gamma 90.00
_cell_formula_units_Z 10
_cell_length_a 29.003(3)
_cell_length_b 8.7758(7)
_cell_length_c 13.4454(11)
_cell_measurement_reflns_used 2135
_cell_measurement_temperature 293(2)
_cell_measurement_theta_max 24.10
_cell_measurement_theta_min 2.43
_cell_volume 3412.5(5)
_computing_cell_refinement 'SAINT 6.45 ( Bruker, 2003)'
_computing_data_collection 'SMART 5.628 (Bruker, 2003)'
_computing_data_reduction 'SAINT 6.45 ( Bruker, 2003)'
_computing_molecular_graphics 'Diamond 2.1'
_computing_publication_material 'WinGX publication routines (Farrugia, 1999)'
_computing_structure_refinement 'SHELXL-97 (Sheldrick, 1997)'
_computing_structure_solution SIR-92
_diffrn_ambient_temperature 293(2)
_diffrn_measured_fraction_theta_full 0.988
_diffrn_measured_fraction_theta_max 0.988
_diffrn_measurement_device_type 'CCD area Detector'
_diffrn_measurement_method 'phi and omega scans'
_diffrn_radiation_monochromator graphite
_diffrn_radiation_source 'fine-focus sealed tube'
_diffrn_radiation_type MoK\a
_diffrn_radiation_wavelength 0.71073
_diffrn_reflns_av_R_equivalents 0.0439
_diffrn_reflns_av_sigmaI/netI 0.0932
_diffrn_reflns_limit_h_max 38
_diffrn_reflns_limit_h_min -32
_diffrn_reflns_limit_k_max 11
_diffrn_reflns_limit_k_min -11
_diffrn_reflns_limit_l_max 17
_diffrn_reflns_limit_l_min -14
_diffrn_reflns_number 11378
_diffrn_reflns_theta_full 28.35
_diffrn_reflns_theta_max 28.35
_diffrn_reflns_theta_min 2.15
_diffrn_standards_decay_% 0.5
_diffrn_standards_number 60
_exptl_absorpt_coefficient_mu 0.868
_exptl_absorpt_correction_T_max 0.9259
_exptl_absorpt_correction_T_min 0.9182
_exptl_absorpt_correction_type empirical
_exptl_absorpt_process_details 'SADABS 2.10 (Bruker 2003)'
_exptl_crystal_colour Colorless
_exptl_crystal_density_diffrn 1.633
_exptl_crystal_density_method 'not measured'
_exptl_crystal_description Prism
_exptl_crystal_F_000 1696
_exptl_crystal_size_max 0.10
_exptl_crystal_size_mid 0.10
_exptl_crystal_size_min 0.09
_refine_diff_density_max 0.714
_refine_diff_density_min -0.749
_refine_diff_density_rms 0.159
_refine_ls_abs_structure_details 'Flack H D (1983), Acta Cryst. A39, 876-881'
_refine_ls_abs_structure_Flack -0.08(10)
_refine_ls_extinction_method none
_refine_ls_goodness_of_fit_ref 1.084
_refine_ls_hydrogen_treatment constr
_refine_ls_matrix_type full
_refine_ls_number_parameters 407
_refine_ls_number_reflns 7886
_refine_ls_number_restraints 1
_refine_ls_restrained_S_all 1.084
_refine_ls_R_factor_all 0.0984
_refine_ls_R_factor_gt 0.0682
_refine_ls_shift/su_max 0.000
_refine_ls_shift/su_mean 0.000
_refine_ls_structure_factor_coef Fsqd
_refine_ls_weighting_details 'calc w=1/[\s^2^(Fo^2^)+(0.0279P)^2^+40.2538P] where P=(Fo^2^+2Fc^2^)/3'
_refine_ls_weighting_scheme calc
_refine_ls_wR_factor_gt 0.1296
_refine_ls_wR_factor_ref 0.1762
_reflns_number_gt 6132
_reflns_number_total 7886
_reflns_threshold_expression >2sigma(I)
_cod_data_source_file ol800990m-file003.cif
_cod_data_source_block 23
_cod_depositor_comments
;
The following automatic conversions were performed:

'_symmetry_cell_setting' value 'Monoclinic' changed to 'monoclinic'
according to /home/saulius/struct/CIF-dictionaries/cif_core.dic
dictionary named 'cif_core.dic' version 2.4.1 from 2010-06-29.

Automatic conversion script
Id: cif_fix_values 1715 2011-07-08 13:25:40Z adriana 
;
_cod_original_sg_symbol_H-M C121
_cod_original_formula_sum 'C10 H9.60 Cl4 O4'
_cod_database_code 1504737

loop_
_symmetry_equiv_pos_as_xyz
'x, y, z'
'-x, y, -z'
'x+1/2, y+1/2, z'
'-x+1/2, y+1/2, -z'

loop_
_atom_site_label
_atom_site_type_symbol
_atom_site_fract_x
_atom_site_fract_y
_atom_site_fract_z
_atom_site_U_iso_or_equiv
_atom_site_adp_type
_atom_site_occupancy
_atom_site_symmetry_multiplicity
_atom_site_calc_flag
_atom_site_refinement_flags
Cl5 Cl 0.91974(7) 0.0201(2) 0.32487(15) 0.0303(4) Uani 1 1 d .
Cl1 Cl 0.86827(6) 0.1799(2) 0.00781(14) 0.0251(4) Uani 1 1 d .
Cl8 Cl 0.88669(7) -0.3336(2) 0.34378(15) 0.0326(4) Uani 1 1 d .
Cl2 Cl 0.89103(7) 0.7785(2) -0.11494(14) 0.0300(4) Uani 1 1 d .
Cl6 Cl 0.83475(7) -0.0505(2) 0.68019(13) 0.0315(4) Uani 1 1 d .
Cl4 Cl 0.91778(6) 0.3721(2) 0.19347(13) 0.0279(4) Uani 1 1 d .
Cl7 Cl 0.84136(7) -0.3840(2) 0.56674(16) 0.0351(5) Uani 1 1 d .
Cl3 Cl 0.93785(7) 0.7377(2) 0.11380(15) 0.0314(4) Uani 1 1 d .
Cl10 Cl 0.99013(9) 0.0617(3) 0.89156(17) 0.0468(6) Uani 1 1 d .
Cl9 Cl 0.98746(11) 0.5998(4) 0.6024(2) 0.0671(9) Uani 1 1 d .
O6 O 0.93142(17) -0.0245(6) 0.5529(4) 0.0285(12) Uani 1 1 d .
O2 O 0.85289(16) 0.4500(6) -0.1760(3) 0.0226(10) Uani 1 1 d .
O5 O 0.77814(17) 0.7029(6) 0.1156(4) 0.0271(12) Uani 1 1 d .
O1 O 0.92668(16) 0.4116(6) -0.1007(4) 0.0237(11) Uani 1 1 d .
O3 O 0.83134(19) 0.8558(6) 0.0639(4) 0.0294(12) Uani 1 1 d .
O4 O 0.76707(17) 0.2884(6) 0.1077(4) 0.0287(12) Uani 1 1 d .
H4 H 0.7855 0.2175 0.1070 0.043 Uiso 1 1 calc R
O8 O 0.81608(19) 0.0661(6) 0.2061(4) 0.0296(12) Uani 1 1 d .
H8 H 0.7937 0.1126 0.1806 0.044 Uiso 1 1 calc R
O7 O 0.88171(17) 0.1814(6) 0.5392(4) 0.0273(11) Uani 1 1 d .
O9 O 0.73811(17) -0.0890(6) 0.3826(4) 0.0262(12) Uani 1 1 d .
C3 C 0.8237(3) 0.6177(9) -0.0211(5) 0.0245(15) Uani 1 1 d .
H3 H 0.8053 0.6394 -0.0837 0.029 Uiso 1 1 calc R
C18 C 0.8728(2) -0.1945(8) 0.4268(5) 0.0229(15) Uani 1 1 d .
C6 C 0.8962(2) 0.4579(8) 0.0853(5) 0.0223(15) Uani 1 1 d .
C1 C 0.8652(2) 0.3834(9) 0.0055(5) 0.0224(15) Uani 1 1 d .
C12 C 0.8119(3) 0.7336(9) 0.0553(6) 0.0257(16) Uani 1 1 d .
C14 C 0.8302(2) 0.0436(8) 0.3833(5) 0.0206(15) Uani 1 1 d .
H14 H 0.8340 0.1540 0.3763 0.025 Uiso 1 1 calc R
C16 C 0.8445(3) -0.0590(8) 0.5526(5) 0.0232(15) Uani 1 1 d .
C10 C 0.7916(3) 0.4303(9) 0.1041(6) 0.0256(16) Uani 1 1 d .
H10 H 0.8140 0.4393 0.1620 0.031 Uiso 1 1 calc R
C13 C 0.8784(3) -0.0279(9) 0.4097(5) 0.0249(16) Uani 1 1 d .
C4 C 0.8759(3) 0.6199(8) -0.0415(5) 0.0217(15) Uani 1 1 d .
C11 C 0.7559(3) 0.5537(9) 0.1064(6) 0.0274(16) Uani 1 1 d .
H11A H 0.7356 0.5502 0.0456 0.033 Uiso 1 1 calc R
H11B H 0.7372 0.5374 0.1623 0.033 Uiso 1 1 calc R
O10 O 0.75053(19) -0.1686(6) 0.5363(4) 0.0325(13) Uani 1 1 d .
C19 C 0.8879(2) 0.0274(8) 0.5198(6) 0.0237(15) Uani 1 1 d .
C23 C 0.7520(3) 0.0098(9) 0.3041(5) 0.0268(16) Uani 1 1 d .
H23A H 0.7468 0.1154 0.3215 0.032 Uiso 1 1 calc R
H23B H 0.7338 -0.0125 0.2423 0.032 Uiso 1 1 calc R
C22 C 0.8028(3) -0.0160(9) 0.2908(5) 0.0253(16) Uani 1 1 d .
H22 H 0.8088 -0.1250 0.2826 0.030 Uiso 1 1 calc R
C25 C 1.0000 0.7127(15) 0.5000 0.038(3) Uani 1 2 d S
C5 C 0.9037(2) 0.6007(9) 0.0563(5) 0.0244(16) Uani 1 1 d .
C9 C 0.9499(3) 0.4809(10) -0.1806(6) 0.035(2) Uani 1 1 d .
H9A H 0.9804 0.4389 -0.1818 0.052 Uiso 1 1 calc R
H9B H 0.9520 0.5889 -0.1699 0.052 Uiso 1 1 calc R
H9C H 0.9328 0.4609 -0.2431 0.052 Uiso 1 1 calc R
C17 C 0.8542(2) -0.2167(8) 0.5123(5) 0.0204(14) Uani 1 1 d .
C7 C 0.8819(2) 0.4599(8) -0.0887(5) 0.0211(14) Uani 1 1 d .
C8 C 0.8511(3) 0.3067(9) -0.2250(6) 0.0309(18) Uani 1 1 d .
H8A H 0.8302 0.3127 -0.2838 0.046 Uiso 1 1 calc R
H8B H 0.8404 0.2305 -0.1809 0.046 Uiso 1 1 calc R
H8C H 0.8814 0.2801 -0.2434 0.046 Uiso 1 1 calc R
C21 C 0.9461(3) -0.0004(12) 0.6566(6) 0.042(2) Uani 1 1 d .
H21A H 0.9767 -0.0409 0.6703 0.064 Uiso 1 1 calc R
H21B H 0.9252 -0.0510 0.6976 0.064 Uiso 1 1 calc R
H21C H 0.9463 0.1068 0.6708 0.064 Uiso 1 1 calc R
C15 C 0.8055(2) 0.0117(9) 0.4816(5) 0.0216(15) Uani 1 1 d .
H15 H 0.7967 0.1097 0.5096 0.026 Uiso 1 1 calc R
C20 C 0.9149(3) 0.2850(9) 0.5025(7) 0.038(2) Uani 1 1 d .
H20A H 0.9072 0.3874 0.5201 0.057 Uiso 1 1 calc R
H20B H 0.9144 0.2765 0.4312 0.057 Uiso 1 1 calc R
H20C H 0.9452 0.2604 0.5316 0.057 Uiso 1 1 calc R
C24 C 0.7628(2) -0.0895(8) 0.4712(6) 0.0249(16) Uani 1 1 d .
C2 C 0.8161(2) 0.4462(9) 0.0074(5) 0.0239(15) Uani 1 1 d .
H2 H 0.7968 0.3980 -0.0467 0.029 Uiso 1 1 calc R
C26 C 1.0000 0.1741(15) 1.0000 0.041(3) Uani 1 2 d S

loop_
_atom_site_aniso_label
_atom_site_aniso_U_11
_atom_site_aniso_U_22
_atom_site_aniso_U_33
_atom_site_aniso_U_23
_atom_site_aniso_U_13
_atom_site_aniso_U_12
Cl5 0.0267(9) 0.0321(10) 0.0333(10) 0.0048(8) 0.0100(8) 0.0006(8)
Cl1 0.0259(9) 0.0201(8) 0.0296(9) 0.0003(7) 0.0046(7) 0.0008(7)
Cl8 0.0365(10) 0.0266(10) 0.0358(10) -0.0049(8) 0.0098(8) 0.0054(8)
Cl2 0.0357(10) 0.0244(9) 0.0305(9) 0.0054(8) 0.0071(8) -0.0016(8)
Cl6 0.0346(10) 0.0388(11) 0.0214(9) 0.0004(8) 0.0039(7) 0.0033(9)
Cl4 0.0289(9) 0.0307(10) 0.0237(9) 0.0040(8) -0.0013(7) 0.0047(8)
Cl7 0.0382(11) 0.0239(9) 0.0447(12) 0.0079(9) 0.0134(9) 0.0035(8)
Cl3 0.0304(10) 0.0288(10) 0.0343(10) -0.0033(8) -0.0028(8) -0.0081(8)
Cl10 0.0575(15) 0.0402(12) 0.0409(12) -0.0097(10) -0.0091(11) 0.0092(11)
Cl9 0.080(2) 0.078(2) 0.0440(14) 0.0077(13) 0.0118(14) -0.0457(17)
O6 0.018(2) 0.034(3) 0.033(3) -0.001(2) -0.007(2) 0.005(2)
O2 0.019(2) 0.028(3) 0.020(2) 0.002(2) -0.0023(19) 0.004(2)
O5 0.026(3) 0.026(3) 0.032(3) 0.002(2) 0.016(2) 0.003(2)
O1 0.020(2) 0.029(3) 0.023(3) 0.001(2) 0.007(2) 0.000(2)
O3 0.036(3) 0.018(3) 0.036(3) -0.007(2) 0.012(3) -0.004(2)
O4 0.026(3) 0.024(3) 0.036(3) 0.002(2) 0.004(2) -0.001(2)
O8 0.034(3) 0.023(3) 0.032(3) 0.006(2) 0.002(2) 0.005(2)
O7 0.025(3) 0.028(3) 0.028(3) -0.004(2) 0.001(2) -0.004(2)
O9 0.023(3) 0.030(3) 0.025(3) 0.005(2) 0.000(2) -0.006(2)
C3 0.029(4) 0.025(4) 0.019(3) 0.002(3) -0.002(3) -0.007(3)
C18 0.019(3) 0.020(4) 0.031(4) 0.006(3) 0.004(3) 0.002(3)
C6 0.021(3) 0.015(3) 0.030(4) 0.001(3) 0.000(3) -0.001(3)
C1 0.025(4) 0.023(4) 0.019(3) 0.005(3) -0.003(3) -0.002(3)
C12 0.024(4) 0.020(4) 0.032(4) 0.001(3) -0.003(3) 0.009(3)
C14 0.007(3) 0.021(4) 0.035(4) 0.004(3) 0.008(3) -0.003(3)
C16 0.030(4) 0.012(3) 0.027(4) -0.002(3) -0.001(3) -0.003(3)
C10 0.026(4) 0.022(4) 0.030(4) 0.001(3) 0.009(3) -0.010(3)
C13 0.023(4) 0.033(4) 0.019(3) 0.003(3) 0.005(3) -0.002(3)
C4 0.029(4) 0.016(3) 0.018(3) 0.000(3) -0.005(3) -0.006(3)
C11 0.025(4) 0.031(4) 0.026(4) -0.002(3) 0.002(3) 0.000(3)
O10 0.028(3) 0.031(3) 0.039(3) 0.008(2) 0.005(3) -0.005(2)
C19 0.018(3) 0.019(4) 0.035(4) 0.000(3) 0.004(3) -0.001(3)
C23 0.028(4) 0.029(4) 0.022(4) 0.000(3) -0.004(3) 0.002(3)
C22 0.035(4) 0.026(4) 0.015(3) 0.003(3) 0.006(3) 0.010(3)
C25 0.042(7) 0.042(8) 0.032(6) 0.000 0.012(5) 0.000
C5 0.016(3) 0.030(4) 0.027(4) -0.003(3) 0.001(3) 0.005(3)
C9 0.032(4) 0.044(5) 0.030(4) 0.008(4) 0.015(3) 0.001(4)
C17 0.023(3) 0.016(3) 0.021(3) -0.005(3) -0.002(3) -0.004(3)
C7 0.022(3) 0.007(3) 0.033(4) 0.000(3) -0.001(3) 0.002(3)
C8 0.043(5) 0.021(4) 0.027(4) -0.007(3) -0.003(3) 0.003(3)
C21 0.033(5) 0.052(6) 0.040(5) -0.010(4) -0.012(4) 0.002(4)
C15 0.023(3) 0.023(4) 0.019(3) -0.002(3) -0.002(3) 0.000(3)
C20 0.026(4) 0.018(4) 0.072(6) -0.010(4) 0.012(4) -0.001(3)
C24 0.022(4) 0.021(4) 0.032(4) -0.005(3) 0.001(3) 0.006(3)
C2 0.019(3) 0.029(4) 0.023(4) 0.000(3) -0.005(3) 0.005(3)
C26 0.058(8) 0.035(7) 0.029(6) 0.000 -0.009(6) 0.000

loop_
_atom_type_symbol
_atom_type_description
_atom_type_scat_dispersion_real
_atom_type_scat_dispersion_imag
_atom_type_scat_source
C C 0.0033 0.0016 'International Tables Vol C Tables 4.2.6.8 and 6.1.1.4'
H H 0.0000 0.0000 'International Tables Vol C Tables 4.2.6.8 and 6.1.1.4'
O O 0.0106 0.0060 'International Tables Vol C Tables 4.2.6.8 and 6.1.1.4'
Cl Cl 0.1484 0.1585 'International Tables Vol C Tables 4.2.6.8 and 6.1.1.4'

loop_
_geom_angle_atom_site_label_1
_geom_angle_atom_site_label_2
_geom_angle_atom_site_label_3
_geom_angle
_geom_angle_site_symmetry_1
_geom_angle_site_symmetry_3
C19 O6 C21 117.3(6) . .
C7 O2 C8 116.4(6) . .
C12 O5 C11 117.8(6) . .
C7 O1 C9 116.8(6) . .
C19 O7 C20 116.8(6) . .
C24 O9 C23 119.4(6) . .
C12 C3 C4 112.7(6) . .
C12 C3 C2 115.9(6) . .
C4 C3 C2 102.1(6) . .
C17 C18 C13 109.5(6) . .
C17 C18 Cl8 126.2(6) . .
C13 C18 Cl8 124.2(5) . .
C5 C6 C1 107.6(6) . .
C5 C6 Cl4 127.0(6) . .
C1 C6 Cl4 125.3(5) . .
C6 C1 C2 109.9(6) . .
C6 C1 C7 101.0(6) . .
C2 C1 C7 102.0(6) . .
C6 C1 Cl1 113.4(5) . .
C2 C1 Cl1 113.8(5) . .
C7 C1 Cl1 115.5(5) . .
O3 C12 O5 118.4(7) . .
O3 C12 C3 122.3(7) . .
O5 C12 C3 119.3(7) . .
C22 C14 C13 117.1(6) . .
C22 C14 C15 112.5(5) . .
C13 C14 C15 101.3(5) . .
C17 C16 C15 106.9(6) . .
C17 C16 C19 99.6(6) . .
C15 C16 C19 101.4(6) . .
C17 C16 Cl6 115.6(5) . .
C15 C16 Cl6 114.7(5) . .
C19 C16 Cl6 116.6(5) . .
O4 C10 C11 106.3(6) . .
O4 C10 C2 111.7(6) . .
C11 C10 C2 108.4(6) . .
C18 C13 C14 109.1(6) . .
C18 C13 C19 99.9(6) . .
C14 C13 C19 100.6(6) . .
C18 C13 Cl5 114.8(5) . .
C14 C13 Cl5 113.6(5) . .
C19 C13 Cl5 117.2(5) . .
C5 C4 C7 100.8(6) . .
C5 C4 C3 108.0(6) . .
C7 C4 C3 101.6(6) . .
C5 C4 Cl2 115.9(5) . .
C7 C4 Cl2 116.1(5) . .
C3 C4 Cl2 112.9(5) . .
O5 C11 C10 110.3(6) . .
O6 C19 O7 112.8(6) . .
O6 C19 C16 119.0(6) . .
O7 C19 C16 107.5(6) . .
O6 C19 C13 107.1(6) . .
O7 C19 C13 117.6(6) . .
C16 C19 C13 91.6(5) . .
O9 C23 C22 108.8(6) . .
O8 C22 C23 110.0(6) . .
O8 C22 C14 108.9(6) . .
C23 C22 C14 107.8(6) . .
Cl9 C25 Cl9 111.3(7) . 2_756
C6 C5 C4 105.8(6) . .
C6 C5 Cl3 129.1(6) . .
C4 C5 Cl3 125.0(6) . .
C18 C17 C16 105.9(6) . .
C18 C17 Cl7 128.4(6) . .
C16 C17 Cl7 125.7(5) . .
O1 C7 O2 113.2(6) . .
O1 C7 C1 108.5(6) . .
O2 C7 C1 117.2(6) . .
O1 C7 C4 117.3(6) . .
O2 C7 C4 108.6(6) . .
C1 C7 C4 90.3(5) . .
C24 C15 C16 111.9(6) . .
C24 C15 C14 116.4(6) . .
C16 C15 C14 103.3(6) . .
O10 C24 O9 119.0(7) . .
O10 C24 C15 124.0(7) . .
O9 C24 C15 117.1(6) . .
C1 C2 C10 118.2(6) . .
C1 C2 C3 101.2(6) . .
C10 C2 C3 112.1(6) . .
Cl10 C26 Cl10 112.1(7) 2_757 .

loop_
_geom_bond_atom_site_label_1
_geom_bond_atom_site_label_2
_geom_bond_distance
_geom_bond_site_symmetry_2
Cl5 C13 1.767(7) .
Cl1 C1 1.789(8) .
Cl8 C18 1.722(8) .
Cl2 C4 1.779(7) .
Cl6 C16 1.762(7) .
Cl4 C6 1.714(7) .
Cl7 C17 1.695(8) .
Cl3 C5 1.706(8) .
Cl10 C26 1.766(8) .
Cl9 C25 1.756(8) .
O6 C19 1.383(8) .
O6 C21 1.443(9) .
O2 C7 1.394(8) .
O2 C8 1.419(9) .
O5 C12 1.344(9) .
O5 C11 1.461(9) .
O1 C7 1.386(8) .
O1 C9 1.444(8) .
O3 C12 1.213(9) .
O4 C10 1.437(9) .
O8 C22 1.425(8) .
O7 C19 1.391(9) .
O7 C20 1.438(9) .
O9 C24 1.343(9) .
O9 C23 1.446(9) .
C3 C12 1.504(10) .
C3 C4 1.561(10) .
C3 C2 1.573(11) .
C18 C17 1.322(10) .
C18 C13 1.490(10) .
C6 C5 1.336(11) .
C6 C1 1.496(10) .
C1 C2 1.530(10) .
C1 C7 1.543(10) .
C14 C22 1.518(10) .
C14 C13 1.549(9) .
C14 C15 1.575(9) .
C16 C17 1.520(10) .
C16 C15 1.554(10) .
C16 C19 1.560(10) .
C10 C11 1.501(11) .
C10 C2 1.534(10) .
C13 C19 1.562(10) .
C4 C5 1.499(10) .
C4 C7 1.557(10) .
O10 C24 1.192(9) .
C23 C22 1.515(10) .
C25 Cl9 1.756(8) 2_756
C15 C24 1.522(10) .
C26 Cl10 1.766(8) 2_757
